data_7049258
loop_
_publ_author_name
'Yang, Zhao-Fu'
'Tian, Yong-Mei'
'Zhang, Wan-Ying'
'Chen, Peng'
'Li, Hong-Feng'
'Zhang, Yi-Quan'
'Sun, Wen-Bin'

_publ_section_title
;
 High local coordination symmetry around the spin center and the alignment
 between magnetic and symmetric axes together play a crucial role in
 single-molecule magnet performance.
;
_journal_issue 15
_journal_name_full 'Dalton transactions (Cambridge, England : 2003)'
_journal_page_first 4931
_journal_page_last 4940
_journal_paper_doi 10.1039/c9dt00058e
_journal_volume 48
_journal_year 2019
_chemical_formula_sum 'C42 H34 Dy2 F12 N6 O18 S4'
_chemical_formula_weight 1591.99
_space_group_crystal_system monoclinic
_space_group_IT_number 14
_space_group_name_Hall '-P 2yn'
_space_group_name_H-M_alt 'P 1 21/n 1'
_symmetry_space_group_name_Hall '-P 2yn'
_symmetry_space_group_name_H-M 'P 1 21/n 1'
_atom_sites_solution_hydrogens geom
_audit_creation_method SHELXL-2014/7
_audit_update_record
;
2019-01-30 deposited with the CCDC.    2019-03-06 downloaded from the CCDC.
;
_cell_angle_alpha 90
_cell_angle_beta 96.515(12)
_cell_angle_gamma 90
_cell_formula_units_Z 2
_cell_length_a 11.5623(12)
_cell_length_b 11.9207(13)
_cell_length_c 19.877(3)
_cell_measurement_reflns_used 2834
_cell_measurement_temperature 293(2)
_cell_measurement_theta_max 27.9481
_cell_measurement_theta_min 3.3328
_cell_volume 2722.0(6)
_computing_cell_refinement 'CrysAlis PRO (Agilent, 2011)'
_computing_data_collection 'CrysAlis PRO (Agilent, 2011)'
_computing_data_reduction 'CrysAlis PRO (Agilent, 2011)'
_computing_molecular_graphics 'Bruker SHELXTL'
_computing_publication_material 'Bruker SHELXTL'
_computing_structure_refinement 'SHELXL-2014/7 (Sheldrick, 2014)'
_computing_structure_solution 'SHELXL-2014/7 (Sheldrick, 2014)'
_diffrn_ambient_temperature 293(2)
_diffrn_measured_fraction_theta_full 0.998
_diffrn_measured_fraction_theta_max 0.933
_diffrn_measurement_device_type 'Xcalibur, Eos'
_diffrn_radiation_type MoK\a
_diffrn_radiation_wavelength 0.71073
_diffrn_reflns_av_R_equivalents 0.0813
_diffrn_reflns_av_unetI/netI 0.0817
_diffrn_reflns_Laue_measured_fraction_full 0.998
_diffrn_reflns_Laue_measured_fraction_max 0.933
_diffrn_reflns_limit_h_max 12
_diffrn_reflns_limit_h_min -15
_diffrn_reflns_limit_k_max 15
_diffrn_reflns_limit_k_min -15
_diffrn_reflns_limit_l_max 24
_diffrn_reflns_limit_l_min -25
_diffrn_reflns_number 20931
_diffrn_reflns_point_group_measured_fraction_full 0.998
_diffrn_reflns_point_group_measured_fraction_max 0.933
_diffrn_reflns_theta_full 26.000
_diffrn_reflns_theta_max 28.010
_diffrn_reflns_theta_min 3.340
_exptl_absorpt_coefficient_mu 2.994
_exptl_absorpt_correction_T_max 1.00000
_exptl_absorpt_correction_T_min 0.39071
_exptl_absorpt_process_details
;
CrysAlisPro, Agilent Technologies,

Version 1.171.35.21 (release 20-01-2012 CrysAlis171 .NET)

(compiled Jan 23 2012,18:06:46)

Empirical absorption correction using 
spherical harmonics,
 
implemented in SCALE3 ABSPACK 
scaling algorithm.

;
_exptl_crystal_colour red
_exptl_crystal_density_diffrn 1.942
_exptl_crystal_description block
_exptl_crystal_F_000 1552
_exptl_crystal_size_max 0.2
_exptl_crystal_size_mid 0.16
_exptl_crystal_size_min 0.16
_refine_diff_density_max 1.949
_refine_diff_density_min -1.473
_refine_diff_density_rms 0.154
_refine_ls_extinction_method none
_refine_ls_goodness_of_fit_ref 1.056
_refine_ls_hydrogen_treatment constr
_refine_ls_matrix_type full
_refine_ls_number_parameters 380
_refine_ls_number_reflns 6131
_refine_ls_number_restraints 0
_refine_ls_restrained_S_all 1.056
_refine_ls_R_factor_all 0.0952
_refine_ls_R_factor_gt 0.0584
_refine_ls_shift/su_max 0.000
_refine_ls_shift/su_mean 0.000
_refine_ls_structure_factor_coef Fsqd
_refine_ls_weighting_details 'w=1/[\s^2^(Fo^2^)+(0.0511P)^2^+3.5275P] where P=(Fo^2^+2Fc^2^)/3'
_refine_ls_weighting_scheme calc
_refine_ls_wR_factor_gt 0.1195
_refine_ls_wR_factor_ref 0.1419
_reflns_Friedel_coverage 0.000
_reflns_number_gt 4129
_reflns_number_total 6131
_reflns_threshold_expression 'I > 2\s(I)'
_cod_data_source_file c9dt00058e2.cif
_cod_data_source_block 4
_cod_depositor_comments 'Adding full bibliography for 7049253--7049258.cif.'
_cod_database_code 7049258
_shelx_shelxl_version_number 2014/7
_shelx_space_group_comment
;
The symmetry employed for this shelxl refinement is uniquely defined
by the following loop, which should always be used as a source of
symmetry information in preference to the above space-group names.
They are only intended as comments.
;

loop_
_space_group_symop_operation_xyz
'x, y, z'
'-x+1/2, y+1/2, -z+1/2'
'-x, -y, -z'
'x-1/2, -y-1/2, z-1/2'

loop_
_atom_site_label
_atom_site_type_symbol
_atom_site_fract_x
_atom_site_fract_y
_atom_site_fract_z
_atom_site_U_iso_or_equiv
_atom_site_adp_type
_atom_site_occupancy
_atom_site_site_symmetry_order
_atom_site_calc_flag
_atom_site_refinement_flags_posn
_atom_site_refinement_flags_adp
Dy1 Dy 0.58788(3) 0.45264(3) 0.58093(2) 0.03916(14) Uani 1 1 d . .
S1 S 0.5927(2) 0.50760(19) 0.76116(11) 0.0574(5) Uani 1 1 d . .
S2 S 0.72614(18) 0.26745(19) 0.46655(11) 0.0559(5) Uani 1 1 d . .
O2 O 0.4018(4) 0.4640(4) 0.5267(2) 0.0381(11) Uani 1 1 d . .
O1 O 0.7816(4) 0.4820(4) 0.6250(3) 0.0441(12) Uani 1 1 d . .
N1 N 0.4715(5) 0.2913(5) 0.6050(3) 0.0380(13) Uani 1 1 d . .
N3 N 0.8047(5) 0.3124(5) 0.6706(3) 0.0431(14) Uani 1 1 d . .
H3 H 0.8473 0.2603 0.6903 0.052 Uiso 1 1 calc R U
N2 N 0.6878(5) 0.2991(5) 0.6528(3) 0.0399(14) Uani 1 1 d . .
O4 O 0.5369(5) 0.4754(4) 0.6951(3) 0.0517(13) Uani 1 1 d . .
O3 O 0.5675(4) 0.6493(4) 0.5983(3) 0.0553(14) Uani 1 1 d . .
O8 O 0.6668(5) 0.2598(6) 0.3997(3) 0.0758(18) Uani 1 1 d . .
F2 F 0.7991(7) 0.1205(6) 0.5568(4) 0.134(3) Uani 1 1 d . .
O7 O 0.6507(6) 0.3102(5) 0.5141(3) 0.0712(18) Uani 1 1 d . .
C11 C 0.8481(6) 0.4114(6) 0.6555(4) 0.0407(17) Uani 1 1 d . .
F3 F 0.8171(7) 0.0708(6) 0.4565(4) 0.133(3) Uani 1 1 d . .
C12 C 0.9727(6) 0.4362(6) 0.6750(4) 0.0445(18) Uani 1 1 d . .
C1 C 0.3182(6) 0.3891(6) 0.5411(4) 0.0408(17) Uani 1 1 d . .
F5 F 0.5716(6) 0.4270(6) 0.8805(3) 0.107(2) Uani 1 1 d . .
C2 C 0.2026(6) 0.3974(7) 0.5194(4) 0.0500(19) Uani 1 1 d . .
H2 H 0.1753 0.4593 0.4938 0.060 Uiso 1 1 calc R U
O5 O 0.7157(5) 0.4826(6) 0.7720(3) 0.085(2) Uani 1 1 d . .
C5 C 0.3573(6) 0.2964(6) 0.5818(3) 0.0388(16) Uani 1 1 d . .
C9 C 0.5115(6) 0.2050(6) 0.6433(4) 0.0410(17) Uani 1 1 d . .
F6 F 0.5595(8) 0.3081(5) 0.8034(3) 0.127(3) Uani 1 1 d . .
C17 C 1.0157(7) 0.5339(7) 0.6525(4) 0.056(2) Uani 1 1 d . .
H17 H 0.9666 0.5837 0.6271 0.067 Uiso 1 1 calc R U
O9 O 0.8383(5) 0.3155(6) 0.4730(4) 0.098(2) Uani 1 1 d . .
C8 C 0.4383(7) 0.1178(6) 0.6604(4) 0.052(2) Uani 1 1 d . .
H8 H 0.4680 0.0581 0.6871 0.062 Uiso 1 1 calc R U
C10 C 0.6366(6) 0.2095(7) 0.6669(4) 0.0458(18) Uani 1 1 d . .
H10 H 0.6754 0.1509 0.6906 0.055 Uiso 1 1 calc R U
O6 O 0.5622(6) 0.6133(5) 0.7832(3) 0.086(2) Uani 1 1 d . .
C13 C 1.0465(7) 0.3637(8) 0.7137(5) 0.064(2) Uani 1 1 d . .
H13 H 1.0179 0.2974 0.7301 0.076 Uiso 1 1 calc R U
C14 C 1.1618(7) 0.3903(8) 0.7276(5) 0.075(3) Uani 1 1 d . .
H14 H 1.2113 0.3413 0.7534 0.090 Uiso 1 1 calc R U
F4 F 0.4203(5) 0.4158(8) 0.8140(4) 0.139(3) Uani 1 1 d . .
C15 C 1.2048(7) 0.4855(10) 0.7048(5) 0.076(3) Uani 1 1 d . .
H15 H 1.2838 0.5015 0.7142 0.091 Uiso 1 1 calc R U
C6 C 0.2786(6) 0.2120(6) 0.5977(4) 0.0492(19) Uani 1 1 d . .
C18 C 0.6462(9) 0.7366(8) 0.6242(6) 0.083(3) Uani 1 1 d . .
H18A H 0.6429 0.7435 0.6725 0.100 Uiso 1 1 calc R U
H18B H 0.7249 0.7148 0.6174 0.100 Uiso 1 1 calc R U
C7 C 0.3234(7) 0.1225(7) 0.6371(4) 0.058(2) Uani 1 1 d . .
H7 H 0.2740 0.0651 0.6477 0.070 Uiso 1 1 calc R U
F1 F 0.6493(8) 0.0694(6) 0.4903(5) 0.140(3) Uani 1 1 d . .
C21 C 0.7468(11) 0.1246(9) 0.4950(6) 0.084(3) Uani 1 1 d . .
C3 C 0.1248(7) 0.3155(7) 0.5347(4) 0.060(2) Uani 1 1 d . .
H3A H 0.0465 0.3234 0.5186 0.072 Uiso 1 1 calc R U
C16 C 1.1332(8) 0.5594(9) 0.6676(5) 0.076(3) Uani 1 1 d . .
H16 H 1.1629 0.6262 0.6526 0.092 Uiso 1 1 calc R U
C20 C 0.5330(8) 0.4111(9) 0.8171(5) 0.065(2) Uani 1 1 d . .
C4 C 0.1590(7) 0.2246(7) 0.5721(4) 0.059(2) Uani 1 1 d . .
H4 H 0.1050 0.1704 0.5813 0.070 Uiso 1 1 calc R U
C19 C 0.6226(10) 0.8422(9) 0.5939(6) 0.102(4) Uani 1 1 d . .
H19A H 0.6008 0.8328 0.5462 0.153 Uiso 1 1 calc R U
H19B H 0.6909 0.8885 0.6011 0.153 Uiso 1 1 calc R U
H19C H 0.5601 0.8775 0.6138 0.153 Uiso 1 1 calc R U

loop_
_atom_site_aniso_label
_atom_site_aniso_U_11
_atom_site_aniso_U_22
_atom_site_aniso_U_33
_atom_site_aniso_U_23
_atom_site_aniso_U_13
_atom_site_aniso_U_12
Dy1 0.0334(2) 0.0372(2) 0.0447(2) 0.00420(16) -0.00533(14) -0.00204(15)
S1 0.0650(14) 0.0526(13) 0.0535(13) -0.0057(11) 0.0013(10) -0.0104(11)
S2 0.0502(12) 0.0614(14) 0.0554(13) -0.0008(11) 0.0033(10) -0.0006(10)
O2 0.032(2) 0.039(3) 0.041(3) 0.011(2) -0.004(2) -0.002(2)
O1 0.035(3) 0.040(3) 0.055(3) 0.003(2) -0.007(2) -0.003(2)
N1 0.032(3) 0.039(3) 0.041(3) 0.000(3) -0.005(3) -0.002(2)
N3 0.033(3) 0.041(4) 0.052(4) 0.007(3) -0.007(3) 0.002(3)
N2 0.037(3) 0.034(3) 0.046(4) 0.001(3) -0.004(3) 0.000(3)
O4 0.057(3) 0.043(3) 0.054(3) -0.009(2) 0.003(3) -0.001(2)
O3 0.047(3) 0.033(3) 0.081(4) 0.006(3) -0.015(3) -0.009(2)
O8 0.071(4) 0.095(5) 0.059(4) -0.004(4) -0.002(3) -0.004(4)
F2 0.190(8) 0.094(5) 0.107(6) 0.012(4) -0.027(5) 0.065(5)
O7 0.097(5) 0.061(4) 0.058(4) 0.007(3) 0.020(3) 0.030(3)
C11 0.030(3) 0.045(4) 0.045(4) -0.004(4) -0.003(3) 0.002(3)
F3 0.154(7) 0.109(5) 0.139(6) -0.032(5) 0.027(5) 0.059(5)
C12 0.032(4) 0.055(5) 0.046(4) -0.006(4) 0.001(3) 0.001(3)
C1 0.040(4) 0.039(4) 0.043(4) 0.002(3) 0.002(3) -0.002(3)
F5 0.116(5) 0.151(6) 0.051(3) 0.011(4) -0.005(3) -0.033(4)
C2 0.040(4) 0.054(5) 0.053(5) 0.012(4) -0.010(4) -0.005(4)
O5 0.055(4) 0.114(6) 0.084(5) -0.020(4) -0.002(3) -0.001(4)
C5 0.036(4) 0.038(4) 0.041(4) -0.003(3) -0.001(3) -0.003(3)
C9 0.043(4) 0.038(4) 0.041(4) 0.003(3) 0.000(3) -0.002(3)
F6 0.213(9) 0.066(4) 0.106(5) 0.020(4) 0.035(5) -0.003(5)
C17 0.040(4) 0.076(6) 0.050(5) 0.016(4) -0.003(4) -0.012(4)
O9 0.051(4) 0.116(6) 0.125(6) 0.013(5) -0.008(4) -0.016(4)
C8 0.059(5) 0.039(4) 0.054(5) 0.008(4) -0.007(4) -0.005(4)
C10 0.039(4) 0.045(4) 0.051(5) 0.011(4) -0.003(3) 0.003(3)
O6 0.129(6) 0.045(4) 0.080(5) -0.010(3) -0.004(4) -0.003(4)
C13 0.045(4) 0.059(5) 0.082(6) -0.005(5) -0.016(4) 0.006(4)
C14 0.039(5) 0.077(7) 0.103(8) -0.006(6) -0.019(5) 0.006(5)
F4 0.062(4) 0.243(9) 0.112(5) 0.061(6) 0.004(4) -0.032(5)
C15 0.033(4) 0.117(9) 0.076(7) -0.011(6) 0.001(4) -0.009(5)
C6 0.046(4) 0.046(5) 0.054(5) 0.002(4) -0.002(4) -0.011(4)
C18 0.084(7) 0.062(6) 0.097(8) -0.005(6) -0.017(6) -0.013(6)
C7 0.057(5) 0.043(5) 0.072(6) 0.010(4) -0.003(4) -0.017(4)
F1 0.141(7) 0.075(5) 0.203(9) 0.026(5) 0.012(7) -0.022(5)
C21 0.091(8) 0.061(7) 0.099(9) -0.022(6) 0.001(7) 0.022(6)
C3 0.033(4) 0.080(6) 0.067(6) 0.015(5) 0.001(4) -0.008(4)
C16 0.057(6) 0.110(8) 0.062(6) 0.019(6) 0.006(5) -0.031(6)
C20 0.057(6) 0.072(6) 0.063(6) 0.003(5) -0.003(5) -0.010(5)
C4 0.043(4) 0.067(6) 0.065(6) 0.005(5) 0.002(4) -0.018(4)
C19 0.112(9) 0.058(7) 0.130(10) 0.004(7) -0.008(8) -0.025(6)

loop_
_atom_type_symbol
_atom_type_description
_atom_type_scat_dispersion_real
_atom_type_scat_dispersion_imag
_atom_type_scat_source
C C 0.0033 0.0016 'International Tables Vol C Tables 4.2.6.8 and 6.1.1.4'
H H 0.0000 0.0000 'International Tables Vol C Tables 4.2.6.8 and 6.1.1.4'
Dy Dy -0.1892 4.4098 'International Tables Vol C Tables 4.2.6.8 and 6.1.1.4'
F F 0.0171 0.0103 'International Tables Vol C Tables 4.2.6.8 and 6.1.1.4'
N N 0.0061 0.0033 'International Tables Vol C Tables 4.2.6.8 and 6.1.1.4'
O O 0.0106 0.0060 'International Tables Vol C Tables 4.2.6.8 and 6.1.1.4'
S S 0.1246 0.1234 'International Tables Vol C Tables 4.2.6.8 and 6.1.1.4'

loop_
_geom_angle_atom_site_label_1
_geom_angle_atom_site_label_2
_geom_angle_atom_site_label_3
_geom_angle
_geom_angle_site_symmetry_1
_geom_angle_site_symmetry_3
O2 Dy1 O7 96.4(2) . .
O2 Dy1 O1 166.74(17) . .
O7 Dy1 O1 88.6(2) . .
O2 Dy1 O2 72.13(18) . 3_666
O7 Dy1 O2 74.94(17) . 3_666
O1 Dy1 O2 97.53(16) . 3_666
O2 Dy1 O3 84.69(16) . .
O7 Dy1 O3 147.5(2) . .
O1 Dy1 O3 84.53(16) . .
O2 Dy1 O3 74.61(18) 3_666 .
O2 Dy1 O4 96.77(17) . .
O7 Dy1 O4 137.92(18) . .
O1 Dy1 O4 87.53(18) . .
O2 Dy1 O4 147.05(16) 3_666 .
O3 Dy1 O4 73.51(18) . .
O2 Dy1 N1 68.17(16) . .
O7 Dy1 N1 75.5(2) . .
O1 Dy1 N1 125.06(17) . .
O2 Dy1 N1 126.54(17) 3_666 .
O3 Dy1 N1 133.22(18) . .
O4 Dy1 N1 72.83(18) . .
O2 Dy1 N2 130.77(17) . .
O7 Dy1 N2 68.88(19) . .
O1 Dy1 N2 62.49(17) . .
O2 Dy1 N2 138.42(17) 3_666 .
O3 Dy1 N2 132.72(18) . .
O4 Dy1 N2 72.26(18) . .
N1 Dy1 N2 62.70(18) . .
O2 Dy1 Dy1 36.75(11) . 3_666
O7 Dy1 Dy1 84.54(14) . 3_666
O1 Dy1 Dy1 132.42(12) . 3_666
O2 Dy1 Dy1 35.39(11) 3_666 3_666
O3 Dy1 Dy1 77.11(12) . 3_666
O4 Dy1 Dy1 126.82(12) . 3_666
N1 Dy1 Dy1 98.51(13) . 3_666
N2 Dy1 Dy1 150.17(13) . 3_666
O6 S1 O5 114.8(4) . .
O6 S1 O4 115.0(4) . .
O5 S1 O4 114.2(4) . .
O6 S1 C20 104.9(5) . .
O5 S1 C20 102.5(5) . .
O4 S1 C20 103.3(4) . .
O9 S2 O8 116.8(4) . .
O9 S2 O7 114.4(5) . .
O8 S2 O7 111.6(4) . .
O9 S2 C21 105.5(5) . .
O8 S2 C21 105.3(5) . .
O7 S2 C21 101.3(5) . .
C1 O2 Dy1 120.6(4) . .
C1 O2 Dy1 124.7(4) . 3_666
Dy1 O2 Dy1 107.86(18) . 3_666
C11 O1 Dy1 126.2(4) . .
C9 N1 C5 119.5(6) . .
C9 N1 Dy1 124.1(4) . .
C5 N1 Dy1 116.1(4) . .
C11 N3 N2 115.6(6) . .
C11 N3 H3 122.2 . .
N2 N3 H3 122.2 . .
C10 N2 N3 120.9(6) . .
C10 N2 Dy1 122.8(5) . .
N3 N2 Dy1 116.0(4) . .
S1 O4 Dy1 138.5(3) . .
C18 O3 Dy1 133.9(5) . .
S2 O7 Dy1 151.7(4) . .
O1 C11 N3 118.7(6) . .
O1 C11 C12 121.3(7) . .
N3 C11 C12 120.0(6) . .
C17 C12 C13 119.4(7) . .
C17 C12 C11 117.8(7) . .
C13 C12 C11 122.8(7) . .
C2 C1 O2 125.3(6) . .
C2 C1 C5 118.5(7) . .
O2 C1 C5 116.2(6) . .
C1 C2 C3 121.2(7) . .
C1 C2 H2 119.4 . .
C3 C2 H2 119.4 . .
N1 C5 C1 117.9(6) . .
N1 C5 C6 121.4(6) . .
C1 C5 C6 120.7(6) . .
N1 C9 C8 122.0(7) . .
N1 C9 C10 114.8(6) . .
C8 C9 C10 123.1(7) . .
C12 C17 C16 120.0(8) . .
C12 C17 H17 120.0 . .
C16 C17 H17 120.0 . .
C7 C8 C9 118.7(7) . .
C7 C8 H8 120.7 . .
C9 C8 H8 120.7 . .
N2 C10 C9 115.3(7) . .
N2 C10 H10 122.4 . .
C9 C10 H10 122.4 . .
C14 C13 C12 119.5(9) . .
C14 C13 H13 120.2 . .
C12 C13 H13 120.2 . .
C15 C14 C13 121.3(9) . .
C15 C14 H14 119.4 . .
C13 C14 H14 119.4 . .
C14 C15 C16 120.3(8) . .
C14 C15 H15 119.9 . .
C16 C15 H15 119.9 . .
C7 C6 C5 117.6(7) . .
C7 C6 C4 124.4(7) . .
C5 C6 C4 117.9(7) . .
C19 C18 O3 114.2(8) . .
C19 C18 H18A 108.7 . .
O3 C18 H18A 108.7 . .
C19 C18 H18B 108.7 . .
O3 C18 H18B 108.7 . .
H18A C18 H18B 107.6 . .
C8 C7 C6 120.7(7) . .
C8 C7 H7 119.6 . .
C6 C7 H7 119.6 . .
F1 C21 F2 110.7(12) . .
F1 C21 F3 107.1(9) . .
F2 C21 F3 105.8(9) . .
F1 C21 S2 111.9(8) . .
F2 C21 S2 111.2(8) . .
F3 C21 S2 110.0(9) . .
C4 C3 C2 122.0(7) . .
C4 C3 H3A 119.0 . .
C2 C3 H3A 119.0 . .
C15 C16 C17 119.5(9) . .
C15 C16 H16 120.2 . .
C17 C16 H16 120.2 . .
F4 C20 F6 106.9(9) . .
F4 C20 F5 105.8(9) . .
F6 C20 F5 106.1(9) . .
F4 C20 S1 113.4(7) . .
F6 C20 S1 111.0(7) . .
F5 C20 S1 113.1(7) . .
C3 C4 C6 119.5(7) . .
C3 C4 H4 120.2 . .
C6 C4 H4 120.2 . .
C18 C19 H19A 109.5 . .
C18 C19 H19B 109.5 . .
H19A C19 H19B 109.5 . .
C18 C19 H19C 109.5 . .
H19A C19 H19C 109.5 . .
H19B C19 H19C 109.5 . .

loop_
_geom_bond_atom_site_label_1
_geom_bond_atom_site_label_2
_geom_bond_distance
_geom_bond_site_symmetry_2
Dy1 O2 2.299(4) .
Dy1 O7 2.322(5) .
Dy1 O1 2.337(4) .
Dy1 O2 2.375(4) 3_666
Dy1 O3 2.385(5) .
Dy1 O4 2.423(5) .
Dy1 N1 2.426(5) .
Dy1 N2 2.520(6) .
Dy1 Dy1 3.7778(8) 3_666
S1 O6 1.392(6) .
S1 O5 1.446(6) .
S1 O4 1.448(5) .
S1 C20 1.792(10) .
S2 O9 1.410(6) .
S2 O8 1.428(6) .
S2 O7 1.450(6) .
S2 C21 1.801(11) .
O2 C1 1.369(8) .
O2 Dy1 2.375(4) 3_666
O1 C11 1.249(8) .
N1 C9 1.331(8) .
N1 C5 1.349(8) .
N3 C11 1.330(9) .
N3 N2 1.367(7) .
N3 H3 0.8600 .
N2 C10 1.268(9) .
O3 C18 1.439(10) .
F2 C21 1.308(12) .
C11 C12 1.479(9) .
F3 C21 1.340(12) .
C12 C17 1.362(10) .
C12 C13 1.386(10) .
C1 C2 1.360(9) .
C1 C5 1.414(9) .
F5 C20 1.302(10) .
C2 C3 1.385(10) .
C2 H2 0.9300 .
C5 C6 1.415(9) .
C9 C8 1.406(10) .
C9 C10 1.471(9) .
F6 C20 1.302(11) .
C17 C16 1.392(11) .
C17 H17 0.9300 .
C8 C7 1.358(11) .
C8 H8 0.9300 .
C10 H10 0.9300 .
C13 C14 1.368(11) .
C13 H13 0.9300 .
C14 C15 1.340(13) .
C14 H14 0.9300 .
F4 C20 1.299(10) .
C15 C16 1.366(13) .
C15 H15 0.9300 .
C6 C7 1.390(10) .
C6 C4 1.426(10) .
C18 C19 1.408(13) .
C18 H18A 0.9700 .
C18 H18B 0.9700 .
C7 H7 0.9300 .
F1 C21 1.300(13) .
C3 C4 1.349(11) .
C3 H3A 0.9300 .
C16 H16 0.9300 .
C4 H4 0.9300 .
C19 H19A 0.9600 .
C19 H19B 0.9600 .
C19 H19C 0.9600 .

loop_
_geom_torsion_atom_site_label_1
_geom_torsion_atom_site_label_2
_geom_torsion_atom_site_label_3
_geom_torsion_atom_site_label_4
_geom_torsion
_geom_torsion_site_symmetry_1
C11 N3 N2 C10 -177.5(7) .
C11 N3 N2 Dy1 8.5(7) .
O6 S1 O4 Dy1 107.1(5) .
O5 S1 O4 Dy1 -28.7(6) .
C20 S1 O4 Dy1 -139.2(5) .
O9 S2 O7 Dy1 31.6(9) .
O8 S2 O7 Dy1 -103.8(8) .
C21 S2 O7 Dy1 144.5(8) .
Dy1 O1 C11 N3 -6.7(10) .
Dy1 O1 C11 C12 173.7(5) .
N2 N3 C11 O1 -2.1(10) .
N2 N3 C11 C12 177.6(6) .
O1 C11 C12 C17 -6.8(11) .
N3 C11 C12 C17 173.5(7) .
O1 C11 C12 C13 174.4(8) .
N3 C11 C12 C13 -5.2(11) .
Dy1 O2 C1 C2 170.2(6) .
Dy1 O2 C1 C2 -42.2(9) 3_666
Dy1 O2 C1 C5 -9.7(8) .
Dy1 O2 C1 C5 137.8(5) 3_666
O2 C1 C2 C3 177.9(7) .
C5 C1 C2 C3 -2.2(12) .
C9 N1 C5 C1 -179.7(6) .
Dy1 N1 C5 C1 5.5(8) .
C9 N1 C5 C6 0.4(10) .
Dy1 N1 C5 C6 -174.5(5) .
C2 C1 C5 N1 -177.6(7) .
O2 C1 C5 N1 2.3(9) .
C2 C1 C5 C6 2.3(11) .
O2 C1 C5 C6 -177.8(6) .
C5 N1 C9 C8 0.2(10) .
Dy1 N1 C9 C8 174.6(5) .
C5 N1 C9 C10 -178.6(6) .
Dy1 N1 C9 C10 -4.2(9) .
C13 C12 C17 C16 1.0(13) .
C11 C12 C17 C16 -177.9(8) .
N1 C9 C8 C7 -0.2(12) .
C10 C9 C8 C7 178.6(8) .
N3 N2 C10 C9 -178.4(6) .
Dy1 N2 C10 C9 -4.9(9) .
N1 C9 C10 N2 5.7(10) .
C8 C9 C10 N2 -173.1(7) .
C17 C12 C13 C14 -1.3(13) .
C11 C12 C13 C14 177.5(8) .
C12 C13 C14 C15 0.3(15) .
C13 C14 C15 C16 1.0(16) .
N1 C5 C6 C7 -1.0(11) .
C1 C5 C6 C7 179.1(7) .
N1 C5 C6 C4 179.0(7) .
C1 C5 C6 C4 -1.0(11) .
Dy1 O3 C18 C19 146.9(8) .
C9 C8 C7 C6 -0.5(13) .
C5 C6 C7 C8 1.1(12) .
C4 C6 C7 C8 -178.9(8) .
O9 S2 C21 F1 -178.6(9) .
O8 S2 C21 F1 -54.5(10) .
O7 S2 C21 F1 61.9(10) .
O9 S2 C21 F2 57.0(10) .
O8 S2 C21 F2 -178.9(8) .
O7 S2 C21 F2 -62.5(10) .
O9 S2 C21 F3 -59.8(9) .
O8 S2 C21 F3 64.3(9) .
O7 S2 C21 F3 -179.3(8) .
C1 C2 C3 C4 0.7(14) .
C14 C15 C16 C17 -1.3(16) .
C12 C17 C16 C15 0.3(14) .
O6 S1 C20 F4 62.1(9) .
O5 S1 C20 F4 -177.6(8) .
O4 S1 C20 F4 -58.7(9) .
O6 S1 C20 F6 -177.6(7) .
O5 S1 C20 F6 -57.3(8) .
O4 S1 C20 F6 61.6(8) .
O6 S1 C20 F5 -58.4(8) .
O5 S1 C20 F5 61.9(8) .
O4 S1 C20 F5 -179.2(7) .
C2 C3 C4 C6 0.7(13) .
C7 C6 C4 C3 179.4(8) .
C5 C6 C4 C3 -0.5(12) .
